data_7134930
loop_
_publ_author_name
'Yadav, Nisha'
'Ramasastry, S. S. V.'

_publ_section_title
;
 Creating skeletal complexity through an interrupted Corey-Chaykovsky
 reaction of activated alkynes.
;
_journal_issue 78
_journal_name_full 'Chemical communications (Cambridge, England)'
_journal_page_first 15179
_journal_page_last 15182
_journal_paper_doi 10.1039/d5cc04277a
_journal_volume 61
_journal_year 2025
_chemical_formula_moiety 'C26 H19 N O'
_chemical_formula_sum 'C26 H19 N O'
_chemical_formula_weight 361.447
_chemical_name_systematic 'ny 01 343'
_space_group_crystal_system monoclinic
_space_group_IT_number 14
_space_group_name_Hall '-P 2ybc'
_space_group_name_H-M_alt 'P 1 21/c 1'
_symmetry_Int_Tables_number 14
_atom_sites_solution_primary dual
_audit_creation_date 2025-07-18
_audit_creation_method
;
Olex2 1.5
(compiled 2022.04.07 svn.rca3783a0 for OlexSys, GUI svn.r6498)
;
_audit_update_record
;
2025-07-18 deposited with the CCDC.	2025-08-27 downloaded from the CCDC.
;
_cell_angle_alpha 90
_cell_angle_beta 106.895(8)
_cell_angle_gamma 90
_cell_formula_units_Z 4
_cell_length_a 10.2995(7)
_cell_length_b 14.7508(9)
_cell_length_c 13.5318(10)
_cell_measurement_reflns_used 4325
_cell_measurement_temperature 298
_cell_measurement_theta_max 30.0090
_cell_measurement_theta_min 3.1390
_cell_volume 1967.1(2)
_computing_cell_refinement 'CrysAlisPro 1.171.39.35c (Rigaku OD, 2017)'
_computing_data_collection 'CrysAlisPro 1.171.39.35c (Rigaku OD, 2017)'
_computing_data_reduction 'CrysAlisPro 1.171.39.35c (Rigaku OD, 2017)'
_computing_molecular_graphics 'Olex2 1.5 (Dolomanov et al., 2009)'
_computing_publication_material 'Olex2 1.5 (Dolomanov et al., 2009)'
_computing_structure_refinement 'olex2.refine 1.5 (Bourhis et al., 2015)'
_computing_structure_solution 'SHELXT 2014/4 (Sheldrick, 2014)'
_diffrn_ambient_temperature 298
_diffrn_detector 'CCD plate'
_diffrn_measured_fraction_theta_full 0.9992
_diffrn_measured_fraction_theta_max 0.9483
_diffrn_measurement_details
;
List of Runs (angles in degrees, time in seconds):

  # Type    Start    End  Width  t~exp~   \w     \q     \k     \f   Frames
#--------------------------------------------------------------------------
  1  \w    -69.00 118.20   0.30    7.56    --   29.89  54.00  30.00  624
  2  \w    -69.00 118.20   0.30    7.56    --   29.89  54.00 150.00  624
  3  \w    -69.00  12.00   0.30    7.56    --   29.89  54.00 -90.00  270
;
_diffrn_measurement_device 'two-circle diffractometer'
_diffrn_measurement_device_type 'XtaLAB Mini (ROW)'
_diffrn_measurement_method '\w scans'
_diffrn_orient_matrix_type 'CrysAlisPro convention (1999,Acta A55,543-557)'
_diffrn_orient_matrix_UB_11 -0.0384815000
_diffrn_orient_matrix_UB_12 -0.0199644000
_diffrn_orient_matrix_UB_13 -0.0471817000
_diffrn_orient_matrix_UB_21 0.0399201000
_diffrn_orient_matrix_UB_22 -0.0398793000
_diffrn_orient_matrix_UB_23 0.0122322000
_diffrn_orient_matrix_UB_31 -0.0459140000
_diffrn_orient_matrix_UB_32 -0.0179504000
_diffrn_orient_matrix_UB_33 0.0250674000
_diffrn_radiation_monochromator graphite
_diffrn_radiation_probe x-ray
_diffrn_radiation_type 'Mo K\a'
_diffrn_radiation_wavelength 0.71073
_diffrn_reflns_av_R_equivalents 0.0303
_diffrn_reflns_av_unetI/netI 0.0321
_diffrn_reflns_Laue_measured_fraction_full 0.9992
_diffrn_reflns_Laue_measured_fraction_max 0.9483
_diffrn_reflns_limit_h_max 15
_diffrn_reflns_limit_h_min -15
_diffrn_reflns_limit_k_max 20
_diffrn_reflns_limit_k_min -20
_diffrn_reflns_limit_l_max 17
_diffrn_reflns_limit_l_min -20
_diffrn_reflns_number 22403
_diffrn_reflns_point_group_measured_fraction_full 0.9992
_diffrn_reflns_point_group_measured_fraction_max 0.9483
_diffrn_reflns_theta_full 25.2417
_diffrn_reflns_theta_max 32.82
_diffrn_reflns_theta_min 2.60
_diffrn_source 'fine-focus sealed X-ray tube'
_diffrn_source_type 'Rigaku (Mo) X-ray Source'
_exptl_absorpt_coefficient_mu 0.074
_exptl_absorpt_correction_T_max 1.00000
_exptl_absorpt_correction_T_min 0.65464
_exptl_absorpt_correction_type multi-scan
_exptl_absorpt_process_details
;
CrysAlisPro 1.171.39.35c (Rigaku Oxford Diffraction, 2017)
Empirical absorption correction using spherical harmonics,
 implemented in SCALE3 ABSPACK scaling algorithm.
;
_exptl_crystal_colour 'metallic greenish green'
_exptl_crystal_colour_lustre metallic
_exptl_crystal_colour_modifier greenish
_exptl_crystal_colour_primary green
_exptl_crystal_density_diffrn 1.220
_exptl_crystal_description block
_exptl_crystal_F_000 760.431
_exptl_crystal_preparation 'done in isopropanol:hexane'
_exptl_crystal_recrystallization_method 'done at rt in isopropanol:hexane'
_exptl_crystal_size_max 0.1
_exptl_crystal_size_mid 0.1
_exptl_crystal_size_min 0.1
_refine_diff_density_max 0.4618
_refine_diff_density_min -0.3438
_refine_diff_density_rms 0.0786
_refine_ls_d_res_high 0.6556
_refine_ls_d_res_low 7.8321
_refine_ls_goodness_of_fit_ref 1.2212
_refine_ls_hydrogen_treatment constr
_refine_ls_matrix_type full
_refine_ls_number_constraints 36
_refine_ls_number_parameters 254
_refine_ls_number_reflns 6951
_refine_ls_number_restraints 0
_refine_ls_restrained_S_all 1.2212
_refine_ls_R_factor_all 0.0995
_refine_ls_R_factor_gt 0.0648
_refine_ls_shift/su_max -0.0006
_refine_ls_shift/su_mean 0.0001
_refine_ls_structure_factor_coef Fsqd
_refine_ls_weighting_details 'w=1/[\s^2^(Fo^2^)+(0.1P)^2^] where P=(Fo^2^+2Fc^2^)/3'
_refine_ls_weighting_scheme calc
_refine_ls_wR_factor_gt 0.1776
_refine_ls_wR_factor_ref 0.2110
_reflns_Friedel_coverage 0.0
_reflns_limit_h_max 14
_reflns_limit_h_min -15
_reflns_limit_k_max 20
_reflns_limit_k_min 0
_reflns_limit_l_max 20
_reflns_limit_l_min 0
_reflns_number_gt 4371
_reflns_number_total 6951
_reflns_threshold_expression I>=2u(I)
_cod_data_source_file d5cc04277a2.cif
_cod_data_source_block NY-01-343
_cod_depositor_comments 'Adding full bibliography for 7134930.cif.'
_cod_original_cell_volume 1967.1(3)
_cod_database_code 7134930
_olex2_refinement_description
;
1. Fixed Uiso
 At 1.2 times of:
  All C(H) groups
 At 1.5 times of:
  All C(H,H,H) groups
2.a Ternary CH refined with riding coordinates:
 C004(H004), C00D(H00D)
2.b Aromatic/amide H refined with riding coordinates:
 C00E(H00E), C00F(H00F), C00G(H00G), C00H(H00H), C00I(H00I), C00J(H00J),
 C00K(H00K), C00L(H00L), C00M(H00M), C00N(H00N), C00P(H00P), C00Q(H00Q),
 C00R(H00R), C00S(H00S)
2.c Idealised Me refined as rotating group:
 C00O(H00a,H00b,H00c)
;
_olex2_submission_original_sample_id 'ny 01 343'
_olex2_submission_special_instructions 'No special instructions were received'
_oxdiff_exptl_absorpt_empirical_details
;
Empirical correction (ABSPACK) includes:
- Absorption correction using spherical harmonics
- Frame scaling
;
_oxdiff_exptl_absorpt_empirical_full_max 1.785
_oxdiff_exptl_absorpt_empirical_full_min 0.747

loop_
_space_group_symop_id
_space_group_symop_operation_xyz
1 x,y,z
2 -x,y+1/2,-z+1/2
3 -x,-y,-z
4 x,-y-1/2,z-1/2

loop_
_atom_site_label
_atom_site_type_symbol
_atom_site_fract_x
_atom_site_fract_y
_atom_site_fract_z
_atom_site_U_iso_or_equiv
_atom_site_adp_type
_atom_site_occupancy
_atom_site_refinement_flags_posn
O001 O 0.03593(9) 0.56856(7) 0.76610(9) 0.0608(3) Uani 1.000000 .
N002 N 0.62483(10) 0.56302(8) 0.87955(9) 0.0512(3) Uani 1.000000 .
C003 C 0.27753(11) 0.55742(8) 0.78620(9) 0.0367(2) Uani 1.000000 .
C004 C 0.39149(12) 0.53846(8) 0.88627(9) 0.0388(3) Uani 1.000000 .
H004 H 0.36950(12) 0.52080(8) 0.94937(9) 0.0465(3) Uiso 1.000000 R
C005 C 0.23711(12) 0.68248(9) 0.64281(10) 0.0441(3) Uani 1.000000 .
C006 C 0.28300(12) 0.39459(8) 0.80732(10) 0.0409(3) Uani 1.000000 .
C007 C 0.47901(12) 0.46699(8) 0.74551(10) 0.0436(3) Uani 1.000000 .
C008 C 0.13937(12) 0.52290(8) 0.78245(10) 0.0415(3) Uani 1.000000 .
C009 C 0.37133(11) 0.47281(7) 0.79844(9) 0.0373(3) Uani 1.000000 .
C00A C 0.15137(12) 0.42380(9) 0.80047(10) 0.0423(3) Uani 1.000000 .
C00B C 0.31640(12) 0.64291(8) 0.74224(10) 0.0399(3) Uani 1.000000 .
C00C C 0.60366(12) 0.51223(9) 0.78822(11) 0.0485(3) Uani 1.000000 .
C00D C 0.50142(12) 0.60866(9) 0.89059(10) 0.0456(3) Uani 1.000000 .
H00D H 0.52263(12) 0.64226(9) 0.95582(10) 0.0547(4) Uiso 1.000000 R
C00E C 0.43763(13) 0.67096(9) 0.80085(11) 0.0472(3) Uani 1.000000 .
H00E H 0.47894(13) 0.72384(9) 0.78771(11) 0.0566(4) Uiso 1.000000 R
C00F C 0.05244(14) 0.36337(10) 0.81137(11) 0.0527(3) Uani 1.000000 .
H00F H -0.03483(14) 0.38333(10) 0.80658(11) 0.0632(4) Uiso 1.000000 R
C00G C 0.14886(15) 0.63040(11) 0.56684(11) 0.0540(3) Uani 1.000000 .
H00G H 0.13692(15) 0.56942(11) 0.57933(11) 0.0648(4) Uiso 1.000000 R
C00H C 0.31790(16) 0.30396(9) 0.82708(11) 0.0528(3) Uani 1.000000 .
H00H H 0.40558(16) 0.28394(9) 0.83344(11) 0.0633(4) Uiso 1.000000 R
C00I C 0.25187(16) 0.77423(10) 0.62216(13) 0.0576(4) Uani 1.000000 .
H00I H 0.30934(16) 0.81066(10) 0.67222(13) 0.0691(4) Uiso 1.000000 R
C00J C 0.08709(17) 0.27300(10) 0.82948(12) 0.0619(4) Uani 1.000000 .
H00J H 0.02248(17) 0.23145(10) 0.83660(12) 0.0743(5) Uiso 1.000000 R
C00K C 0.21820(19) 0.24397(10) 0.83708(12) 0.0631(4) Uani 1.000000 .
H00K H 0.23973(19) 0.18296(10) 0.84916(12) 0.0757(5) Uiso 1.000000 R
C00L C 0.70485(15) 0.50292(12) 0.73785(15) 0.0655(5) Uani 1.000000 .
H00L H 0.78842(15) 0.53113(12) 0.76495(15) 0.0786(5) Uiso 1.000000 R
C00M C 0.45744(17) 0.41678(10) 0.65479(12) 0.0580(4) Uani 1.000000 .
H00M H 0.37459(17) 0.38794(10) 0.62673(12) 0.0696(5) Uiso 1.000000 R
C00N C 0.5582(2) 0.40943(13) 0.60601(15) 0.0761(5) Uani 1.000000 .
H00N H 0.5434(2) 0.37608(13) 0.54541(15) 0.0913(6) Uiso 1.000000 R
C00O C 0.74785(15) 0.61811(14) 0.91305(14) 0.0744(5) Uani 1.000000 .
H00a H 0.82609(15) 0.57969(19) 0.9247(11) 0.1116(8) Uiso 1.000000 GR
H00b H 0.7483(7) 0.6618(7) 0.8605(5) 0.1116(8) Uiso 1.000000 GR
H00c H 0.7499(7) 0.6491(8) 0.9759(6) 0.1116(8) Uiso 1.000000 GR
C00P C 0.07824(19) 0.66811(14) 0.47253(13) 0.0724(5) Uani 1.000000 .
H00P H 0.01919(19) 0.63242(14) 0.42258(13) 0.0869(6) Uiso 1.000000 R
C00Q C 0.6811(2) 0.45242(13) 0.64881(17) 0.0803(6) Uani 1.000000 .
H00Q H 0.7492(2) 0.44708(13) 0.61669(17) 0.0963(7) Uiso 1.000000 R
C00R C 0.1815(2) 0.81117(13) 0.52766(15) 0.0752(5) Uani 1.000000 .
H00R H 0.1924(2) 0.87218(13) 0.51469(15) 0.0902(6) Uiso 1.000000 R
C00S C 0.0954(2) 0.75843(14) 0.45272(15) 0.0802(5) Uani 1.000000 .
H00S H 0.0492(2) 0.78350(14) 0.38917(15) 0.0963(7) Uiso 1.000000 R

loop_
_atom_site_aniso_label
_atom_site_aniso_U_11
_atom_site_aniso_U_22
_atom_site_aniso_U_33
_atom_site_aniso_U_12
_atom_site_aniso_U_13
_atom_site_aniso_U_23
O001 0.0371(5) 0.0614(6) 0.0859(8) 0.0085(4) 0.0211(5) 0.0103(5)
N002 0.0335(5) 0.0644(7) 0.0533(7) -0.0052(5) 0.0091(5) 0.0102(5)
C003 0.0328(5) 0.0365(6) 0.0420(6) 0.0015(4) 0.0125(4) 0.0025(4)
C004 0.0355(5) 0.0432(6) 0.0381(6) -0.0019(4) 0.0115(5) 0.0031(5)
C005 0.0428(6) 0.0459(7) 0.0473(7) 0.0070(5) 0.0190(5) 0.0072(5)
C006 0.0440(6) 0.0381(6) 0.0432(6) -0.0032(5) 0.0169(5) -0.0007(5)
C007 0.0409(6) 0.0446(7) 0.0496(7) 0.0081(5) 0.0201(5) 0.0092(5)
C008 0.0347(5) 0.0457(7) 0.0448(7) -0.0001(4) 0.0127(5) 0.0016(5)
C009 0.0339(5) 0.0372(6) 0.0426(6) 0.0019(4) 0.0139(5) 0.0025(4)
C00A 0.0394(6) 0.0446(7) 0.0433(6) -0.0065(5) 0.0127(5) 0.0002(5)
C00B 0.0397(6) 0.0372(6) 0.0449(6) 0.0016(4) 0.0154(5) 0.0018(5)
C00C 0.0362(6) 0.0541(7) 0.0592(8) 0.0091(5) 0.0201(6) 0.0199(6)
C00D 0.0399(6) 0.0511(7) 0.0445(7) -0.0082(5) 0.0101(5) 0.0001(5)
C00E 0.0470(7) 0.0406(6) 0.0535(7) -0.0074(5) 0.0142(6) 0.0022(5)
C00F 0.0443(7) 0.0589(8) 0.0541(8) -0.0155(6) 0.0132(6) 0.0005(6)
C00G 0.0598(8) 0.0545(8) 0.0474(7) 0.0059(6) 0.0150(6) -0.0007(6)
C00H 0.0648(9) 0.0404(7) 0.0604(8) 0.0036(6) 0.0297(7) 0.0007(6)
C00I 0.0576(8) 0.0522(8) 0.0646(9) 0.0049(6) 0.0205(7) 0.0136(7)
C00J 0.0710(10) 0.0544(9) 0.0627(9) -0.0246(7) 0.0232(8) -0.0047(7)
C00K 0.0891(11) 0.0379(7) 0.0688(10) -0.0094(7) 0.0331(9) -0.0052(6)
C00L 0.0452(7) 0.0732(10) 0.0886(12) 0.0140(7) 0.0359(8) 0.0272(9)
C00M 0.0669(9) 0.0566(8) 0.0574(9) 0.0116(7) 0.0290(7) 0.0035(7)
C00N 0.0959(13) 0.0740(11) 0.0759(11) 0.0204(10) 0.0527(11) 0.0018(9)
C00O 0.0425(7) 0.1054(14) 0.0687(10) -0.0246(8) 0.0057(7) 0.0149(9)
C00P 0.0763(11) 0.0898(13) 0.0460(8) 0.0112(10) 0.0097(8) -0.0031(8)
C00Q 0.0793(12) 0.0853(12) 0.1004(14) 0.0265(9) 0.0641(11) 0.0215(11)
C00R 0.0816(12) 0.0689(11) 0.0784(12) 0.0159(9) 0.0285(10) 0.0322(9)
C00S 0.0880(13) 0.0947(14) 0.0569(10) 0.0270(11) 0.0192(9) 0.0268(10)

loop_
_atom_type_symbol
_atom_type_scat_dispersion_real
_atom_type_scat_dispersion_imag
_atom_type_scat_Cromer_Mann_a1
_atom_type_scat_Cromer_Mann_a2
_atom_type_scat_Cromer_Mann_a3
_atom_type_scat_Cromer_Mann_a4
_atom_type_scat_Cromer_Mann_b1
_atom_type_scat_Cromer_Mann_b2
_atom_type_scat_Cromer_Mann_b3
_atom_type_scat_Cromer_Mann_b4
_atom_type_scat_Cromer_Mann_c
_atom_type_scat_source
_atom_type_scat_dispersion_source
C 0.00347 0.00161 2.31000 1.02000 1.58860 0.86500 20.84390 10.20750 0.56870 51.65120 0.21560 'International Tables Volume C Table 6.1.1.4 (pp. 500-502)' 'Henke, Gullikson and Davis, At. Data and Nucl. Data Tables, 1993, 54, 2'
H 0.00000 0.00000 0.49300 0.32291 0.14019 0.04081 10.51090 26.12570 3.14236 57.79970 0.00304 'International Tables Volume C Table 6.1.1.4 (pp. 500-502)' 'Henke, Gullikson and Davis, At. Data and Nucl. Data Tables, 1993, 54, 2'
N 0.00653 0.00323 12.21260 3.13220 2.01250 1.16630 0.00570 9.89330 28.99750 0.58260 -11.52900 'International Tables Volume C Table 6.1.1.4 (pp. 500-502)' 'Henke, Gullikson and Davis, At. Data and Nucl. Data Tables, 1993, 54, 2'
O 0.01158 0.00611 3.04850 2.28680 1.54630 0.86700 13.27710 5.70110 0.32390 32.90890 0.25080 'International Tables Volume C Table 6.1.1.4 (pp. 500-502)' 'Henke, Gullikson and Davis, At. Data and Nucl. Data Tables, 1993, 54, 2'

loop_
_geom_angle_atom_site_label_1
_geom_angle_atom_site_label_2
_geom_angle_atom_site_label_3
_geom_angle
_geom_angle_site_symmetry_1
_geom_angle_site_symmetry_3
_geom_angle_publ_flag
C00D N002 C00C 114.30(10) . . ?
C00O N002 C00C 117.87(12) . . ?
C00O N002 C00D 114.02(13) . . ?
C008 C003 C004 116.25(9) . . ?
C009 C003 C004 57.97(7) . . ?
C009 C003 C008 106.56(9) . . ?
C00B C003 C004 106.20(9) . . ?
C00B C003 C008 129.32(10) . . ?
C00B C003 C009 119.20(9) . . ?
H004 C004 C003 120.32(6) . . ?
C009 C004 C003 61.66(8) . . ?
C009 C004 H004 120.32(6) . . ?
C00D C004 C003 106.19(9) . . ?
C00D C004 H004 120.32(7) . . ?
C00D C004 C009 113.55(10) . . ?
C00G C005 C00B 121.70(12) . . ?
C00I C005 C00B 120.07(13) . . ?
C00I C005 C00G 118.22(13) . . ?
C00A C006 C009 110.94(10) . . ?
C00H C006 C009 128.91(12) . . ?
C00H C006 C00A 120.01(12) . . ?
C00C C007 C009 119.47(12) . . ?
C00M C007 C009 120.27(12) . . ?
C00M C007 C00C 120.27(12) . . ?
C003 C008 O001 125.93(11) . . ?
C00A C008 O001 126.79(11) . . ?
C00A C008 C003 107.27(10) . . ?
C004 C009 C003 60.37(7) . . ?
C006 C009 C003 104.70(9) . . ?
C006 C009 C004 112.44(9) . . ?
C007 C009 C003 121.42(10) . . ?
C007 C009 C004 117.90(10) . . ?
C007 C009 C006 123.39(10) . . ?
C008 C00A C006 110.34(10) . . ?
C00F C00A C006 121.34(12) . . ?
C00F C00A C008 128.32(12) . . ?
C005 C00B C003 123.64(11) . . ?
C00E C00B C003 109.68(11) . . ?
C00E C00B C005 126.36(12) . . ?
C007 C00C N002 120.08(11) . . ?
C00L C00C N002 121.98(14) . . ?
C00L C00C C007 117.93(14) . . ?
C004 C00D N002 109.68(10) . . ?
H00D C00D N002 110.30(7) . . ?
H00D C00D C004 110.30(7) . . ?
C00E C00D N002 112.33(10) . . ?
C00E C00D C004 103.75(10) . . ?
C00E C00D H00D 110.30(7) . . ?
C00D C00E C00B 113.68(11) . . ?
H00E C00E C00B 123.16(8) . . ?
H00E C00E C00D 123.16(7) . . ?
H00F C00F C00A 120.78(8) . . ?
C00J C00F C00A 118.44(14) . . ?
C00J C00F H00F 120.78(9) . . ?
H00G C00G C005 119.53(8) . . ?
C00P C00G C005 120.93(15) . . ?
C00P C00G H00G 119.53(11) . . ?
H00H C00H C006 120.87(8) . . ?
C00K C00H C006 118.25(14) . . ?
C00K C00H H00H 120.87(9) . . ?
H00I C00I C005 119.78(9) . . ?
C00R C00I C005 120.45(16) . . ?
C00R C00I H00I 119.78(11) . . ?
H00J C00J C00F 119.86(9) . . ?
C00K C00J C00F 120.29(13) . . ?
C00K C00J H00J 119.86(8) . . ?
C00J C00K C00H 121.66(14) . . ?
H00K C00K C00H 119.17(9) . . ?
H00K C00K C00J 119.17(8) . . ?
H00L C00L C00C 119.73(10) . . ?
C00Q C00L C00C 120.54(16) . . ?
C00Q C00L H00L 119.73(10) . . ?
H00M C00M C007 119.65(8) . . ?
C00N C00M C007 120.71(16) . . ?
C00N C00M H00M 119.65(12) . . ?
H00N C00N C00M 120.49(12) . . ?
C00Q C00N C00M 119.02(18) . . ?
C00Q C00N H00N 120.49(10) . . ?
H00a C00O N002 109.5 . . ?
H00b C00O N002 109.5 . . ?
H00b C00O H00a 109.5 . . ?
H00c C00O N002 109.5 . . ?
H00c C00O H00a 109.5 . . ?
H00c C00O H00b 109.5 . . ?
H00P C00P C00G 119.91(11) . . ?
C00S C00P C00G 120.17(17) . . ?
C00S C00P H00P 119.91(11) . . ?
C00N C00Q C00L 121.52(14) . . ?
H00Q C00Q C00L 119.24(10) . . ?
H00Q C00Q C00N 119.24(10) . . ?
H00R C00R C00I 119.68(11) . . ?
C00S C00R C00I 120.64(17) . . ?
C00S C00R H00R 119.68(10) . . ?
C00R C00S C00P 119.58(16) . . ?
H00S C00S C00P 120.21(11) . . ?
H00S C00S C00R 120.21(10) . . ?

loop_
_geom_bond_atom_site_label_1
_geom_bond_atom_site_label_2
_geom_bond_distance
_geom_bond_site_symmetry_2
_geom_bond_publ_flag
O001 C008 1.2250(15) . ?
N002 C00C 1.4070(19) . ?
N002 C00D 1.4837(17) . ?
N002 C00O 1.4620(18) . ?
C003 C004 1.5382(17) . ?
C003 C008 1.4982(15) . ?
C003 C009 1.5574(15) . ?
C003 C00B 1.4976(16) . ?
C004 H004 0.9800 . ?
C004 C009 1.5001(17) . ?
C004 C00D 1.5229(16) . ?
C005 C00B 1.4762(18) . ?
C005 C00G 1.389(2) . ?
C005 C00I 1.3992(19) . ?
C006 C009 1.4956(16) . ?
C006 C00A 1.3996(17) . ?
C006 C00H 1.3900(18) . ?
C007 C009 1.4873(16) . ?
C007 C00C 1.4129(19) . ?
C007 C00M 1.395(2) . ?
C008 C00A 1.4813(18) . ?
C00A C00F 1.3936(17) . ?
C00B C00E 1.3355(18) . ?
C00C C00L 1.4080(18) . ?
C00D H00D 0.9800 . ?
C00D C00E 1.5123(18) . ?
C00E H00E 0.9300 . ?
C00F H00F 0.9300 . ?
C00F C00J 1.383(2) . ?
C00G H00G 0.9300 . ?
C00G C00P 1.388(2) . ?
C00H H00H 0.9300 . ?
C00H C00K 1.392(2) . ?
C00I H00I 0.9300 . ?
C00I C00R 1.385(2) . ?
C00J H00J 0.9300 . ?
C00J C00K 1.392(2) . ?
C00K H00K 0.9300 . ?
C00L H00L 0.9300 . ?
C00L C00Q 1.377(3) . ?
C00M H00M 0.9300 . ?
C00M C00N 1.386(2) . ?
C00N H00N 0.9300 . ?
C00N C00Q 1.383(3) . ?
C00O H00a 0.9600 . ?
C00O H00b 0.9600 . ?
C00O H00c 0.9600 . ?
C00P H00P 0.9300 . ?
C00P C00S 1.381(3) . ?
C00Q H00Q 0.9300 . ?
C00R H00R 0.9300 . ?
C00R C00S 1.377(3) . ?
C00S H00S 0.9300 . ?

loop_
_geom_torsion_atom_site_label_1
_geom_torsion_atom_site_label_2
_geom_torsion_atom_site_label_3
_geom_torsion_atom_site_label_4
_geom_torsion
_geom_torsion_site_symmetry_1
_geom_torsion_site_symmetry_2
_geom_torsion_site_symmetry_3
_geom_torsion_site_symmetry_4
_geom_torsion_publ_flag
O001 C008 C003 C004 123.47(14) . . . . ?
O001 C008 C003 C009 -174.59(14) . . . . ?
O001 C008 C003 C00B -20.26(17) . . . . ?
O001 C008 C00A C006 174.84(14) . . . . ?
O001 C008 C00A C00F -5.96(18) . . . . ?
N002 C00C C007 C009 -0.62(14) . . . . ?
N002 C00C C007 C00M 179.80(12) . . . . ?
N002 C00C C00L C00Q 179.73(14) . . . . ?
N002 C00D C004 C003 -113.24(10) . . . . ?
N002 C00D C004 C009 -47.62(11) . . . . ?
N002 C00D C00E C00B 112.74(11) . . . . ?
C003 C004 C009 C006 -94.64(8) . . . . ?
C003 C004 C009 C007 112.18(8) . . . . ?
C003 C004 C00D C00E 6.95(10) . . . . ?
C003 C008 C00A C006 -4.28(11) . . . . ?
C003 C008 C00A C00F 174.92(10) . . . . ?
C003 C009 C004 C00D -96.34(8) . . . . ?
C003 C009 C006 C00A 0.70(10) . . . . ?
C003 C009 C006 C00H -174.82(10) . . . . ?
C003 C009 C007 C00C 79.96(12) . . . . ?
C003 C009 C007 C00M -100.46(12) . . . . ?
C003 C00B C005 C00G -22.21(14) . . . . ?
C003 C00B C005 C00I 159.17(12) . . . . ?
C003 C00B C00E C00D 1.73(11) . . . . ?
C004 C009 C006 C00A 64.31(11) . . . . ?
C004 C009 C006 C00H -111.21(11) . . . . ?
C004 C009 C007 C00C 9.35(12) . . . . ?
C004 C009 C007 C00M -171.07(11) . . . . ?
C004 C00D C00E C00B -5.64(12) . . . . ?
C005 C00B C00E C00D -171.92(13) . . . . ?
C005 C00G C00P C00S 0.30(18) . . . . ?
C005 C00I C00R C00S 0.30(18) . . . . ?
C006 C009 C007 C00C -140.68(12) . . . . ?
C006 C009 C007 C00M 38.90(14) . . . . ?
C006 C00A C00F C00J 0.12(15) . . . . ?
C006 C00H C00K C00J -1.07(17) . . . . ?
C007 C00C C00L C00Q 1.09(15) . . . . ?
C007 C00M C00N C00Q 0.23(17) . . . . ?
C008 C00A C00F C00J -179.00(15) . . . . ?
C00A C00F C00J C00K 0.37(16) . . . . ?
C00C C00L C00Q C00N 0.01(18) . . . . ?
C00F C00J C00K C00H 0.11(18) . . . . ?
C00G C00P C00S C00R -1.0(2) . . . . ?
C00I C00R C00S C00P 0.7(2) . . . . ?
C00L C00Q C00N C00M -0.7(2) . . . . ?
